data_9011537
loop_
_publ_author_name
'Wyckoff, R. W. G.'

_publ_section_title
;
 Second edition. Interscience Publishers, New York, New York
 Note: cadmium chloride structure
;
_journal_name_full 'Crystal Structures'
_journal_page_first 239
_journal_page_last 444
_journal_volume 1
_journal_year 1963
_chemical_formula_structural NiCl2
_chemical_formula_sum 'Cl2 Ni'
_space_group_IT_number 166
_symmetry_space_group_name_Hall '-R 3 2"'
_symmetry_space_group_name_H-M 'R -3 m :H'
_cell_angle_alpha 90
_cell_angle_beta 90
_cell_angle_gamma 120
_cell_length_a 3.543
_cell_length_b 3.543
_cell_length_c 17.335
_cell_formula_units_Z 3
_cell_volume 188.450
_database_code_amcsd 0011811
_exptl_crystal_density_diffrn 3.426
_cod_original_sg_symbol_H-M 'R -3 m'
_cod_original_formula_sum 'Ni Cl2'
_cod_database_code 9011537

loop_
_symmetry_equiv_pos_as_xyz
x,y,z
2/3+x,1/3+y,1/3+z
1/3+x,2/3+y,2/3+z
x,x-y,z
2/3+x,1/3+x-y,1/3+z
1/3+x,2/3+x-y,2/3+z
y,x,-z
2/3+y,1/3+x,1/3-z
1/3+y,2/3+x,2/3-z
-x+y,y,z
2/3-x+y,1/3+y,1/3+z
1/3-x+y,2/3+y,2/3+z
-x,-x+y,-z
2/3-x,1/3-x+y,1/3-z
1/3-x,2/3-x+y,2/3-z
-y,-x,z
2/3-y,1/3-x,1/3+z
1/3-y,2/3-x,2/3+z
x-y,-y,-z
2/3+x-y,1/3-y,1/3-z
1/3+x-y,2/3-y,2/3-z
y,-x+y,-z
2/3+y,1/3-x+y,1/3-z
1/3+y,2/3-x+y,2/3-z
-x+y,-x,z
2/3-x+y,1/3-x,1/3+z
1/3-x+y,2/3-x,2/3+z
-x,-y,-z
2/3-x,1/3-y,1/3-z
1/3-x,2/3-y,2/3-z
-y,x-y,z
2/3-y,1/3+x-y,1/3+z
1/3-y,2/3+x-y,2/3+z
x-y,x,-z
2/3+x-y,1/3+x,1/3-z
1/3+x-y,2/3+x,2/3-z

loop_
_atom_site_label
_atom_site_fract_x
_atom_site_fract_y
_atom_site_fract_z
Ni 0.00000 0.00000 0.00000
Cl 0.00000 0.00000 0.25000

loop_
_cod_related_entry_id
_cod_related_entry_database
_cod_related_entry_code
1 AMCSD 0011811

_cod_duplicate_entry 9009132
